data_2018738
loop_
_publ_author_name
'Haghjoo, Farhad'
'Pritchard, Robin'

_publ_section_title
;
 Completing the
 bis[hydroxybis(pyridin-2-yl)methanesulfonato-\k^3^<i>N</i>,<i>O</i>,<i>N</i>']<i>M</i>^II^
 series (<i>M</i> = Mn to Zn) with the copper(II) and cobalt(II)
 structures
;
_journal_coeditor_code FA3287
_journal_issue 1
_journal_name_full 'Acta Crystallographica Section C'
_journal_page_first 21
_journal_page_last 24
_journal_paper_doi 10.1107/S0108270112049748
_journal_volume 69
_journal_year 2013
_chemical_formula_iupac '[Cu (C11 H9 N2 O4 S1)2] , 6H2 O'
_chemical_formula_moiety 'C22 H18 Cu1 N4 O8 S2, 6(H2 O)'
_chemical_formula_sum 'C22 H30 Cu N4 O14 S2'
_chemical_formula_weight 702.16
_chemical_name_systematic
;
bis[hydroxybis(pyridin-2-yl)methanesulfonato-
\k^3^<i>N</i>,<i>O</i>,<i>N</i>']copper(II) hexahydrate
;
_space_group_IT_number 2
_symmetry_cell_setting triclinic
_symmetry_space_group_name_Hall '-P 1'
_symmetry_space_group_name_H-M 'P -1'
_atom_sites_solution_hydrogens geom
_atom_sites_solution_primary direct
_atom_sites_solution_secondary difmap
_audit_conform_dict_name cif_core.dic
_audit_conform_dict_version 2.4
_audit_creation_method 'WinGX routine CIF_UPDATE'
_cell_angle_alpha 108.675(2)
_cell_angle_beta 109.920(2)
_cell_angle_gamma 101.025(4)
_cell_formula_units_Z 1
_cell_length_a 7.5892(3)
_cell_length_b 10.1399(4)
_cell_length_c 10.7325(5)
_cell_measurement_reflns_used 3309
_cell_measurement_temperature 100(2)
_cell_measurement_theta_max 27
_cell_measurement_theta_min 2
_cell_volume 692.53(6)
_computing_cell_refinement 'SCALEPACK (Otwinowski & Minor, 1997)'
_computing_data_collection 'COLLECT (Nonius, 1998)'
_computing_data_reduction 'DENZO and SCALEPACK (Otwinowski & Minor, 1997)'
_computing_molecular_graphics 'ORTEP-3 for Windows (Farrugia, 1997)'
_computing_publication_material
;
WinGX (Farrugia, 1999) and publCIF (Westrip, 2010)
;
_computing_structure_refinement 'SHELXL97 (Sheldrick, 2008)'
_computing_structure_solution 'SIR92 (Altomare <i>et al.</i>, 1994)'
_diffrn_ambient_temperature 100(2)
_diffrn_detector_area_resol_mean 9
_diffrn_measured_fraction_theta_full 0.996
_diffrn_measured_fraction_theta_max 0.996
_diffrn_measurement_device '95mm CCD camera on \k-goniostat'
_diffrn_measurement_device_type 'Nonius KappaCCD area-detector'
_diffrn_measurement_method 'CCD rotation images, thick slices'
_diffrn_radiation_monochromator graphite
_diffrn_radiation_type MoK\a
_diffrn_radiation_wavelength 0.71073
_diffrn_reflns_av_R_equivalents 0.0834
_diffrn_reflns_limit_h_max 9
_diffrn_reflns_limit_h_min 0
_diffrn_reflns_limit_k_max 12
_diffrn_reflns_limit_k_min -12
_diffrn_reflns_limit_l_max 11
_diffrn_reflns_limit_l_min -13
_diffrn_reflns_number 10846
_diffrn_reflns_reduction_process
;
Scaled and merged using SORTAV
Blessing, R. H. (1987) Crystallogr. Rev. 1, 3--58.
Blessing, R. H. (1989) J. Appl. Cryst. 22, 396--397.
;
_diffrn_reflns_theta_full 26
_diffrn_reflns_theta_max 26
_diffrn_reflns_theta_min 3.03
_exptl_absorpt_coefficient_mu 1.018
_exptl_absorpt_correction_T_max 0.923
_exptl_absorpt_correction_T_min 0.7922
_exptl_absorpt_correction_type multi-scan
_exptl_absorpt_process_details '(Blessing, 1995)'
_exptl_crystal_colour blue
_exptl_crystal_density_diffrn 1.684
_exptl_crystal_density_method 'not measured'
_exptl_crystal_description block
_exptl_crystal_F_000 363
_exptl_crystal_size_max 0.24
_exptl_crystal_size_mid 0.1
_exptl_crystal_size_min 0.08
_refine_diff_density_max 0.732
_refine_diff_density_min -0.829
_refine_ls_extinction_coef 0.033(8)
_refine_ls_extinction_expression Fc^*^=kFc[1+0.001xFc^2^\l^3^/sin(2\q)]^-1/4^
_refine_ls_extinction_method 'SHELXL97 (Sheldrick, 2008)'
_refine_ls_goodness_of_fit_ref 1.066
_refine_ls_hydrogen_treatment refall
_refine_ls_matrix_type full
_refine_ls_number_parameters 257
_refine_ls_number_reflns 2715
_refine_ls_number_restraints 9
_refine_ls_restrained_S_all 1.065
_refine_ls_R_factor_all 0.0744
_refine_ls_R_factor_gt 0.0642
_refine_ls_shift/su_max 0
_refine_ls_shift/su_mean 0
_refine_ls_structure_factor_coef Fsqd
_refine_ls_weighting_details 'calc w = 1/[\s^2^(Fo^2^)+(0.1015P)^2^+1.5123P] where P=(Fo^2^+2Fc^2^)/3'
_refine_ls_weighting_scheme calc
_refine_ls_wR_factor_gt 0.164
_refine_ls_wR_factor_ref 0.1722
_reflns_number_gt 2315
_reflns_number_total 2715
_reflns_threshold_expression I>2\s(I)
_cod_data_source_file fa3287.cif
_cod_data_source_block I
_cod_original_cell_volume 692.53(5)
_cod_database_code 2018738
_cod_database_fobs_code 2018738

loop_
_symmetry_equiv_pos_as_xyz
'x, y, z'
'-x, -y, -z'

loop_
_atom_site_type_symbol
_atom_site_label
_atom_site_fract_x
_atom_site_fract_y
_atom_site_fract_z
_atom_site_U_iso_or_equiv
_atom_site_adp_type
_atom_site_calc_flag
_atom_site_refinement_flags
_atom_site_occupancy
_atom_site_symmetry_multiplicity
C C1 0.6150(6) 0.3012(5) 0.2046(4) 0.0266(9) Uani d . 1 1
C C2 0.6810(6) 0.2127(5) 0.2925(5) 0.0262(9) Uani d . 1 1
C C3 0.5819(6) 0.0621(5) 0.2357(5) 0.0281(9) Uani d . 1 1
C C4 0.6342(7) -0.0134(5) 0.3220(5) 0.0314(10) Uani d . 1 1
C C5 0.7849(7) 0.0627(5) 0.4613(5) 0.0319(10) Uani d . 1 1
C C6 0.8834(7) 0.2107(5) 0.5095(5) 0.0285(9) Uani d . 1 1
C C7 0.5903(6) 0.4428(4) 0.2915(4) 0.0254(9) Uani d . 1 1
C C8 0.4216(6) 0.4778(5) 0.2341(5) 0.0282(9) Uani d . 1 1
C C9 0.4013(7) 0.6061(5) 0.3169(5) 0.0326(10) Uani d . 1 1
C C10 0.5499(7) 0.6934(5) 0.4568(5) 0.0309(10) Uani d . 1 1
C C11 0.7135(7) 0.6543(5) 0.5065(5) 0.0291(9) Uani d . 1 1
N N1 0.8352(5) 0.2863(4) 0.4270(4) 0.0258(7) Uani d . 1 1
N N2 0.7388(5) 0.5336(4) 0.4257(4) 0.0259(7) Uani d . 1 1
O O1 0.4390(5) 0.2109(3) 0.0764(3) 0.0299(7) Uani d . 1 1
O O2 0.9784(4) 0.4490(3) 0.2649(3) 0.0314(7) Uani d . 1 1
O O3 0.7117(5) 0.4123(4) 0.0373(4) 0.0373(8) Uani d . 1 1
O O4 0.8184(5) 0.2070(3) 0.0609(4) 0.0347(7) Uani d . 1 1
O O5 0.7610(5) 0.7115(4) 0.1590(4) 0.0393(8) Uani d D 1 1
O O6 0.1634(5) 0.1313(4) 0.1628(4) 0.0409(8) Uani d D 1 1
O O7 0.8760(6) 0.1270(4) -0.1964(4) 0.0483(9) Uani d D 1 1
S S1 0.79797(16) 0.34699(12) 0.13544(11) 0.0296(3) Uani d . 1 1
Cu Cu1 1 0.5 0.5 0.0257(3) Uani d S 1 2
H H5A 0.739(8) 0.6078(17) 0.119(6) 0.050(16) Uiso d D 1 1
H H5B 0.641(6) 0.721(6) 0.100(7) 0.09(3) Uiso d D 1 1
H H6A 0.047(5) 0.158(5) 0.127(6) 0.053(17) Uiso d D 1 1
H H6B 0.110(7) 0.037(4) 0.163(7) 0.061(19) Uiso d D 1 1
H H7A 0.855(7) 0.177(5) -0.113(4) 0.047(16) Uiso d D 1 1
H H7B 1.011(4) 0.182(6) -0.171(6) 0.07(2) Uiso d D 1 1
H H1 0.342(9) 0.191(6) 0.095(6) 0.038(15) Uiso d . 1 1
H H3 0.501(9) 0.014(6) 0.143(7) 0.042(15) Uiso d . 1 1
H H4 0.564(8) -0.114(6) 0.279(6) 0.039(14) Uiso d . 1 1
H H5 0.812(7) 0.017(5) 0.525(5) 0.026(12) Uiso d . 1 1
H H6 0.994(8) 0.269(6) 0.604(6) 0.036(13) Uiso d . 1 1
H H8 0.323(12) 0.406(9) 0.144(8) 0.08(2) Uiso d . 1 1
H H9 0.274(8) 0.634(6) 0.279(6) 0.035(13) Uiso d . 1 1
H H10 0.537(8) 0.772(6) 0.512(6) 0.033(13) Uiso d . 1 1
H H11 0.809(7) 0.708(5) 0.593(6) 0.025(12) Uiso d . 1 1

loop_
_atom_site_aniso_label
_atom_site_aniso_U_11
_atom_site_aniso_U_22
_atom_site_aniso_U_33
_atom_site_aniso_U_12
_atom_site_aniso_U_13
_atom_site_aniso_U_23
C1 0.028(2) 0.024(2) 0.022(2) 0.0071(17) 0.0063(17) 0.0084(17)
C2 0.028(2) 0.024(2) 0.026(2) 0.0111(17) 0.0107(17) 0.0105(17)
C3 0.025(2) 0.027(2) 0.027(2) 0.0077(17) 0.0080(18) 0.0100(18)
C4 0.031(2) 0.025(2) 0.035(2) 0.0078(18) 0.0121(19) 0.0128(19)
C5 0.036(2) 0.030(2) 0.033(2) 0.0120(19) 0.0137(19) 0.0176(19)
C6 0.027(2) 0.029(2) 0.026(2) 0.0092(18) 0.0087(18) 0.0110(18)
C7 0.030(2) 0.0206(19) 0.026(2) 0.0045(16) 0.0130(17) 0.0123(17)
C8 0.024(2) 0.026(2) 0.031(2) 0.0041(17) 0.0079(18) 0.0144(18)
C9 0.029(2) 0.031(2) 0.040(3) 0.0097(19) 0.014(2) 0.019(2)
C10 0.035(2) 0.025(2) 0.034(2) 0.0101(19) 0.017(2) 0.0120(19)
C11 0.027(2) 0.028(2) 0.027(2) 0.0070(18) 0.0099(19) 0.0103(18)
N1 0.0239(17) 0.0257(17) 0.0228(17) 0.0082(14) 0.0055(14) 0.0092(14)
N2 0.0269(18) 0.0238(17) 0.0229(17) 0.0070(14) 0.0076(14) 0.0093(14)
O1 0.0270(16) 0.0281(16) 0.0259(16) 0.0056(13) 0.0056(13) 0.0093(13)
O2 0.0287(16) 0.0317(16) 0.0247(15) 0.0036(13) 0.0084(13) 0.0082(13)
O3 0.0396(18) 0.0412(18) 0.0329(17) 0.0145(15) 0.0134(15) 0.0197(15)
O4 0.0326(17) 0.0299(16) 0.0346(17) 0.0083(13) 0.0136(14) 0.0074(14)
O5 0.0401(19) 0.0416(19) 0.0326(17) 0.0131(15) 0.0103(15) 0.0172(15)
O6 0.0369(18) 0.0395(19) 0.040(2) 0.0130(15) 0.0125(16) 0.0131(16)
O7 0.052(2) 0.050(2) 0.039(2) 0.0091(18) 0.0209(18) 0.0162(17)
S1 0.0300(6) 0.0286(6) 0.0258(6) 0.0084(4) 0.0091(4) 0.0102(4)
Cu1 0.0248(4) 0.0230(4) 0.0228(4) 0.0064(3) 0.0053(3) 0.0083(3)

loop_
_atom_type_symbol
_atom_type_description
_atom_type_scat_dispersion_real
_atom_type_scat_dispersion_imag
_atom_type_scat_source
C C 0.0033 0.0016 'International Tables Vol C Tables 4.2.6.8 and 6.1.1.4'
H H 0 0 'International Tables Vol C Tables 4.2.6.8 and 6.1.1.4'
N N 0.0061 0.0033 'International Tables Vol C Tables 4.2.6.8 and 6.1.1.4'
O O 0.0106 0.006 'International Tables Vol C Tables 4.2.6.8 and 6.1.1.4'
S S 0.1246 0.1234 'International Tables Vol C Tables 4.2.6.8 and 6.1.1.4'
Cu Cu 0.3201 1.2651 'International Tables Vol C Tables 4.2.6.8 and 6.1.1.4'

loop_
_geom_angle_atom_site_label_1
_geom_angle_atom_site_label_2
_geom_angle_atom_site_label_3
_geom_angle_site_symmetry_1
_geom_angle_site_symmetry_3
_geom_angle
_geom_angle_publ_flag
O1 C1 C2 . . 110.1(3) ?
O1 C1 C7 . . 111.0(3) ?
C2 C1 C7 . . 113.6(3) ?
O1 C1 S1 . . 103.3(3) ?
C2 C1 S1 . . 108.7(3) ?
C7 C1 S1 . . 109.5(3) ?
N1 C2 C3 . . 121.7(4) ?
N1 C2 C1 . . 118.0(4) ?
C3 C2 C1 . . 120.2(4) ?
C4 C3 C2 . . 119.1(4) ?
C4 C3 H3 . . 121(4) ?
C2 C3 H3 . . 120(4) ?
C5 C4 C3 . . 119.3(4) ?
C5 C4 H4 . . 125(3) ?
C3 C4 H4 . . 116(3) ?
C4 C5 C6 . . 119.0(4) ?
C4 C5 H5 . . 121(3) ?
C6 C5 H5 . . 120(3) ?
N1 C6 C5 . . 122.7(4) ?
N1 C6 H6 . . 114(3) ?
C5 C6 H6 . . 123(3) ?
N2 C7 C8 . . 121.1(4) ?
N2 C7 C1 . . 118.1(4) ?
C8 C7 C1 . . 120.8(4) ?
C7 C8 C9 . . 119.6(4) ?
C7 C8 H8 . . 115(5) ?
C9 C8 H8 . . 125(5) ?
C10 C9 C8 . . 118.4(4) ?
C10 C9 H9 . . 120(3) ?
C8 C9 H9 . . 122(3) ?
C11 C10 C9 . . 119.3(4) ?
C11 C10 H10 . . 121(4) ?
C9 C10 H10 . . 120(4) ?
N2 C11 C10 . . 123.0(4) ?
N2 C11 H11 . . 116(3) ?
C10 C11 H11 . . 121(3) ?
C6 N1 C2 . . 118.1(4) ?
C6 N1 Cu1 . . 120.2(3) ?
C2 N1 Cu1 . . 121.6(3) ?
C11 N2 C7 . . 118.5(4) ?
C11 N2 Cu1 . . 119.6(3) ?
C7 N2 Cu1 . . 121.8(3) ?
C1 O1 H1 . . 111(4) ?
S1 O2 Cu1 . . 121.35(17) ?
H5A O5 H5B . . 104.4(15) ?
H6A O6 H6B . . 103.4(14) ?
H7A O7 H7B . . 103.4(14) ?
O2 S1 O3 . . 114.08(19) ?
O2 S1 O4 . . 113.06(19) ?
O3 S1 O4 . . 113.0(2) ?
O2 S1 C1 . . 104.81(18) ?
O3 S1 C1 . . 105.4(2) ?
O4 S1 C1 . . 105.45(19) ?
N2 Cu1 N2 2_766 . 180.0000(10) ?
N2 Cu1 N1 2_766 . 94.09(14) ?
N2 Cu1 N1 . . 85.91(14) y
N2 Cu1 N1 2_766 2_766 85.91(14) ?
N2 Cu1 N1 . 2_766 94.09(14) ?
N1 Cu1 N1 . 2_766 180.0(2) ?
N2 Cu1 O2 2_766 2_766 85.52(13) ?
N2 Cu1 O2 . 2_766 94.48(13) ?
N1 Cu1 O2 . 2_766 91.37(12) ?
N1 Cu1 O2 2_766 2_766 88.63(12) ?
N2 Cu1 O2 2_766 . 94.48(13) ?
N2 Cu1 O2 . . 85.52(13) y
N1 Cu1 O2 . . 88.63(12) y
N1 Cu1 O2 2_766 . 91.37(12) ?
O2 Cu1 O2 2_766 . 180 ?

loop_
_geom_bond_atom_site_label_1
_geom_bond_atom_site_label_2
_geom_bond_site_symmetry_2
_geom_bond_distance
_geom_bond_publ_flag
C1 O1 . 1.410(5) ?
C1 C2 . 1.530(6) ?
C1 C7 . 1.527(6) ?
C1 S1 . 1.836(5) ?
C2 N1 . 1.354(5) ?
C2 C3 . 1.386(6) ?
C3 C4 . 1.385(6) ?
C3 H3 . 0.87(6) ?
C4 C5 . 1.378(7) ?
C4 H4 . 0.93(6) ?
C5 C6 . 1.375(6) ?
C5 H5 . 0.93(5) ?
C6 N1 . 1.352(6) ?
C6 H6 . 0.96(5) ?
C7 N2 . 1.357(5) ?
C7 C8 . 1.386(6) ?
C8 C9 . 1.392(7) ?
C8 H8 . 0.93(8) ?
C9 C10 . 1.387(7) ?
C9 H9 . 1.04(5) ?
C10 C11 . 1.362(7) ?
C10 H10 . 0.87(6) ?
C11 N2 . 1.345(6) ?
C11 H11 . 0.87(5) ?
N1 Cu1 . 2.020(3) y
N2 Cu1 . 2.009(4) y
O1 H1 . 0.83(6) ?
O2 S1 . 1.455(3) y
O2 Cu1 . 2.347(3) y
O3 S1 . 1.455(3) y
O4 S1 . 1.456(3) y
O5 H5A . 0.956(10) ?
O5 H5B . 0.957(10) ?
O6 H6A . 0.963(10) ?
O6 H6B . 0.966(10) ?
O7 H7A . 0.963(10) ?
O7 H7B . 0.962(10) ?
Cu1 N2 2_766 2.009(4) ?
Cu1 N1 2_766 2.020(4) ?
Cu1 O2 2_766 2.347(3) ?

loop_
_geom_hbond_atom_site_label_D
_geom_hbond_atom_site_label_H
_geom_hbond_atom_site_label_A
_geom_hbond_site_symmetry_A
_geom_hbond_distance_DH
_geom_hbond_distance_HA
_geom_hbond_distance_DA
_geom_hbond_angle_DHA
O1 H1 O6 . 0.83(6) 1.84(6) 2.653(5) 167(6)
O5 H5A O3 . 0.956(10) 1.828(12) 2.783(5) 176(6)
O5 H5B O1 2_665 0.957(10) 2.15(6) 2.902(5) 134(7)
O5 H5B O3 2_665 0.957(10) 2.41(4) 3.212(5) 141(5)
O6 H6A O4 1_455 0.963(10) 1.865(12) 2.828(5) 178(5)
O6 H6B O7 2_655 0.966(10) 1.82(2) 2.731(6) 155(4)
O7 H7A O4 . 0.963(10) 1.91(2) 2.828(5) 157(5)
O7 H7B O5 2_765 0.962(10) 1.798(17) 2.745(5) 168(6)

loop_
_geom_torsion_atom_site_label_1
_geom_torsion_atom_site_label_2
_geom_torsion_atom_site_label_3
_geom_torsion_atom_site_label_4
_geom_torsion_site_symmetry_4
_geom_torsion
O1 C1 C2 N1 . -172.8(4)
C7 C1 C2 N1 . -47.6(5)
S1 C1 C2 N1 . 74.6(4)
O1 C1 C2 C3 . 6.1(6)
C7 C1 C2 C3 . 131.3(4)
S1 C1 C2 C3 . -106.5(4)
N1 C2 C3 C4 . 4.0(7)
C1 C2 C3 C4 . -174.9(4)
C2 C3 C4 C5 . -0.8(7)
C3 C4 C5 C6 . -1.9(7)
C4 C5 C6 N1 . 1.7(7)
O1 C1 C7 N2 . 172.8(3)
C2 C1 C7 N2 . 48.0(5)
S1 C1 C7 N2 . -73.8(4)
O1 C1 C7 C8 . -7.8(5)
C2 C1 C7 C8 . -132.5(4)
S1 C1 C7 C8 . 105.7(4)
N2 C7 C8 C9 . -1.9(6)
C1 C7 C8 C9 . 178.7(4)
C7 C8 C9 C10 . -1.6(6)
C8 C9 C10 C11 . 2.5(6)
C9 C10 C11 N2 . -0.1(7)
C5 C6 N1 C2 . 1.3(7)
C5 C6 N1 Cu1 . -175.5(3)
C3 C2 N1 C6 . -4.1(6)
C1 C2 N1 C6 . 174.7(4)
C3 C2 N1 Cu1 . 172.6(3)
C1 C2 N1 Cu1 . -8.5(5)
C10 C11 N2 C7 . -3.3(6)
C10 C11 N2 Cu1 . 172.4(3)
C8 C7 N2 C11 . 4.3(6)
C1 C7 N2 C11 . -176.3(4)
C8 C7 N2 Cu1 . -171.4(3)
C1 C7 N2 Cu1 . 8.0(5)
Cu1 O2 S1 O3 . 121.5(2)
Cu1 O2 S1 O4 . -107.6(2)
Cu1 O2 S1 C1 . 6.7(3)
O1 C1 S1 O2 . 176.1(3)
C2 C1 S1 O2 . -67.0(3)
C7 C1 S1 O2 . 57.7(3)
O1 C1 S1 O3 . 55.4(3)
C2 C1 S1 O3 . 172.3(3)
C7 C1 S1 O3 . -63.0(3)
O1 C1 S1 O4 . -64.4(3)
C2 C1 S1 O4 . 52.6(3)
C7 C1 S1 O4 . 177.3(3)
C11 N2 Cu1 N1 . 137.9(3)
C7 N2 Cu1 N1 . -46.5(3)
C11 N2 Cu1 N1 2_766 -42.1(3)
C7 N2 Cu1 N1 2_766 133.5(3)
C11 N2 Cu1 O2 2_766 46.8(3)
C7 N2 Cu1 O2 2_766 -137.6(3)
C11 N2 Cu1 O2 . -133.2(3)
C7 N2 Cu1 O2 . 42.4(3)
C6 N1 Cu1 N2 2_766 43.5(3)
C2 N1 Cu1 N2 2_766 -133.2(3)
C6 N1 Cu1 N2 . -136.5(3)
C2 N1 Cu1 N2 . 46.8(3)
C6 N1 Cu1 O2 2_766 -42.1(3)
C2 N1 Cu1 O2 2_766 141.2(3)
C6 N1 Cu1 O2 . 137.9(3)
C2 N1 Cu1 O2 . -38.8(3)
S1 O2 Cu1 N2 2_766 130.8(2)
S1 O2 Cu1 N2 . -49.2(2)
S1 O2 Cu1 N1 . 36.8(2)
S1 O2 Cu1 N1 2_766 -143.2(2)
